data_7236871
loop_
_publ_author_name
'Iijima, Kodai'
'Le Gal, Yann'
'Higashino, Toshiki'
'Lorcy, Dominique'
'Mori, Takehiko'

_publ_section_title
;
 Birhodanines and their sulfur analogues for air-stable n-channel organic
 transistors
;
_journal_issue 35
_journal_name_full 'Journal of Materials Chemistry C'
_journal_page_first 9121
_journal_paper_doi 10.1039/C7TC02886E
_journal_volume 5
_journal_year 2017
_chemical_formula_moiety 'C14 H18 N2 O2 S4'
_chemical_formula_sum 'C14 H18 N2 O2 S4'
_chemical_formula_weight 374.55
_space_group_IT_number 61
_space_group_name_Hall '-P 2ac 2ab'
_space_group_name_H-M_alt 'P b c a'
_symmetry_cell_setting orthorhombic
_symmetry_Int_Tables_number 61
_symmetry_space_group_name_Hall '-P 2ac 2ab'
_symmetry_space_group_name_H-M 'P b c a'
_atom_sites_solution_hydrogens geom
_atom_sites_solution_primary direct
_atom_sites_solution_secondary difmap
_audit_update_record
;
2017-06-27 deposited with the CCDC.
2017-08-16 downloaded from the CCDC.
;
_cell_angle_alpha 90.0000
_cell_angle_beta 90.0000
_cell_angle_gamma 90.0000
_cell_formula_units_Z 4
_cell_length_a 32.967(9)
_cell_length_b 8.079(4)
_cell_length_c 6.986(3)
_cell_measurement_reflns_used 25
_cell_measurement_temperature 298
_cell_measurement_theta_max 17.13
_cell_measurement_theta_min 14.98
_cell_volume 1860.7(13)
_computing_cell_refinement WinAFC
_computing_data_collection WinAFC
_computing_data_reduction WinAFC
_computing_molecular_graphics 'CrystalStructure 4.0'
_computing_publication_material 'CrystalStructure 4.0 (Rigaku, 2010)'
_computing_structure_refinement 'SHELXL97 (Sheldrick, 2008)'
_computing_structure_solution 'Il Milione (Burla, et al., 2007)'
_diffrn_ambient_temperature 298
_diffrn_measured_fraction_theta_full 0.999
_diffrn_measured_fraction_theta_max 0.999
_diffrn_measurement_device_type 'Rigaku AFC7R'
_diffrn_measurement_method \w
_diffrn_radiation_type 'Mo K\a'
_diffrn_radiation_wavelength 0.71069
_diffrn_reflns_av_R_equivalents 0.0237
_diffrn_reflns_limit_h_max 46
_diffrn_reflns_limit_h_min 0
_diffrn_reflns_limit_k_max 5
_diffrn_reflns_limit_k_min -11
_diffrn_reflns_limit_l_max 5
_diffrn_reflns_limit_l_min -9
_diffrn_reflns_number 3593
_diffrn_reflns_theta_full 29.99
_diffrn_reflns_theta_max 29.98
_diffrn_standards_decay_% -0.221
_diffrn_standards_interval_count 150
_diffrn_standards_number 3
_exptl_absorpt_coefficient_mu 0.517
_exptl_absorpt_correction_T_max 0.940
_exptl_absorpt_correction_T_min 0.841
_exptl_absorpt_correction_type psi-scan
_exptl_absorpt_process_details '(North, Phillips & Mathews, 1968)'
_exptl_crystal_colour orange
_exptl_crystal_density_diffrn 1.337
_exptl_crystal_density_method 'not measured'
_exptl_crystal_description plate
_exptl_crystal_F_000 784.00
_exptl_crystal_size_max 0.600
_exptl_crystal_size_mid 0.600
_exptl_crystal_size_min 0.120
_refine_diff_density_max 0.290
_refine_diff_density_min -0.310
_refine_ls_extinction_method none
_refine_ls_goodness_of_fit_ref 1.012
_refine_ls_hydrogen_treatment constr
_refine_ls_number_parameters 100
_refine_ls_number_reflns 2700
_refine_ls_number_restraints 0
_refine_ls_R_factor_gt 0.0505
_refine_ls_shift/su_max 0.000
_refine_ls_structure_factor_coef Fsqd
_refine_ls_weighting_details 'w = 1/[\s^2^(Fo^2^)+(0.0753P)^2^+0.3346P] where P=(Fo^2^+2Fc^2^)/3'
_refine_ls_weighting_scheme calc
_refine_ls_wR_factor_ref 0.1778
_reflns_number_gt 1214
_reflns_number_total 2700
_reflns_threshold_expression F^2^>2.0\s(F^2^)
_cod_data_source_file c7tc02886e2.cif
_cod_data_source_block KI30
_cod_original_cell_volume 1860.9(13)
_cod_database_code 7236871

loop_
_symmetry_equiv_pos_site_id
_symmetry_equiv_pos_as_xyz
1 +X,+Y,+Z
2 1/2-X,1/2+Y,+Z
3 +X,1/2-Y,1/2+Z
4 1/2-X,-Y,1/2+Z
5 -X,-Y,-Z
6 1/2+X,1/2-Y,-Z
7 -X,1/2+Y,1/2-Z
8 1/2+X,+Y,1/2-Z

loop_
_atom_site_label
_atom_site_type_symbol
_atom_site_fract_x
_atom_site_fract_y
_atom_site_fract_z
_atom_site_U_iso_or_equiv
_atom_site_adp_type
_atom_site_occupancy
_atom_site_symmetry_multiplicity
_atom_site_calc_flag
_atom_site_refinement_flags
S1 S 0.48198(3) 1.10684(10) 0.27787(12) 0.0599(3) Uani 1.0 8 d .
S2 S 0.40595(3) 1.10580(12) 0.50061(14) 0.0818(4) Uani 1.0 8 d .
O1 O 0.43827(7) 0.8407(3) -0.1240(3) 0.0660(7) Uani 1.0 8 d .
N1 N 0.41722(8) 0.9584(3) 0.1600(4) 0.0533(7) Uani 1.0 8 d .
C1 C 0.48410(9) 1.0048(4) 0.0597(4) 0.0491(7) Uani 1.0 8 d .
C2 C 0.43124(10) 1.0512(4) 0.3104(5) 0.0586(9) Uani 1.0 8 d .
C3 C 0.44489(10) 0.9248(4) 0.0159(5) 0.0535(8) Uani 1.0 8 d .
C4 C 0.37627(10) 0.8887(4) 0.1497(6) 0.0656(9) Uani 1.0 8 d .
C5 C 0.34857(12) 0.9948(6) 0.0229(7) 0.0973(14) Uani 1.0 8 d .
C6 C 0.30778(15) 0.9239(7) 0.0063(8) 0.133(2) Uani 1.0 8 d .
C7 C 0.2811(2) 1.0367(13) -0.1205(13) 0.239(5) Uani 1.0 8 d .
H4A H 0.3649 0.8822 0.2775 0.0787 Uiso 1.0 8 calc R
H4B H 0.3776 0.7774 0.0982 0.0787 Uiso 1.0 8 calc R
H5A H 0.3466 1.1052 0.0766 0.1168 Uiso 1.0 8 calc R
H5B H 0.3605 1.0042 -0.1037 0.1168 Uiso 1.0 8 calc R
H6A H 0.2957 0.9135 0.1324 0.1600 Uiso 1.0 8 calc R
H6B H 0.3094 0.8143 -0.0500 0.1600 Uiso 1.0 8 calc R
H7A H 0.2932 1.0472 -0.2448 0.2872 Uiso 1.0 8 calc R
H7B H 0.2789 1.1441 -0.0624 0.2872 Uiso 1.0 8 calc R
H7C H 0.2546 0.9890 -0.1328 0.2872 Uiso 1.0 8 calc R

loop_
_atom_site_aniso_label
_atom_site_aniso_U_11
_atom_site_aniso_U_22
_atom_site_aniso_U_33
_atom_site_aniso_U_12
_atom_site_aniso_U_13
_atom_site_aniso_U_23
S1 0.0733(6) 0.0542(5) 0.0521(5) -0.0037(4) -0.0120(4) -0.0103(4)
S2 0.0964(8) 0.0785(7) 0.0706(7) 0.0008(6) 0.0109(6) -0.0155(5)
O1 0.0727(15) 0.0648(13) 0.0604(15) -0.0123(12) -0.0140(12) -0.0137(11)
N1 0.0616(16) 0.0475(13) 0.0508(14) -0.0017(12) -0.0075(12) 0.0044(12)
C1 0.0632(18) 0.0364(13) 0.0476(15) -0.0036(14) -0.0156(13) -0.0010(13)
C2 0.076(3) 0.0456(15) 0.0539(19) 0.0059(15) -0.0086(16) 0.0016(15)
C3 0.070(2) 0.0421(15) 0.0483(17) -0.0011(15) -0.0130(15) 0.0048(14)
C4 0.065(2) 0.065(2) 0.067(2) -0.0054(17) -0.0058(17) 0.0026(17)
C5 0.075(3) 0.096(3) 0.121(4) -0.004(3) -0.023(3) 0.016(3)
C6 0.083(4) 0.163(6) 0.153(6) 0.003(4) -0.018(4) 0.008(4)
C7 0.128(5) 0.356(13) 0.234(9) 0.065(8) -0.084(6) 0.061(9)

loop_
_atom_type_symbol
_atom_type_description
_atom_type_scat_dispersion_real
_atom_type_scat_dispersion_imag
_atom_type_scat_source
C C 0.0033 0.0016
;
International Tables for Crystallography
(1992, Vol. C, Tables 4.2.6.8 and 6.1.1.4)
;
H H 0.0000 0.0000
;
International Tables for Crystallography
(1992, Vol. C, Table 6.1.1.4)
;
N N 0.0061 0.0033
;
International Tables for Crystallography
(1992, Vol. C, Tables 4.2.6.8 and 6.1.1.4)
;
O O 0.0106 0.0060
;
International Tables for Crystallography
(1992, Vol. C, Tables 4.2.6.8 and 6.1.1.4)
;
S S 0.1246 0.1234
;
International Tables for Crystallography
(1992, Vol. C, Tables 4.2.6.8 and 6.1.1.4)
;

loop_
_geom_angle_atom_site_label_1
_geom_angle_atom_site_label_2
_geom_angle_atom_site_label_3
_geom_angle
_geom_angle_publ_flag
_geom_angle_site_symmetry_1
_geom_angle_site_symmetry_3
C1 S1 C2 91.74(15) yes . .
C2 N1 C3 116.2(3) yes . .
C2 N1 C4 124.0(3) yes . .
C3 N1 C4 119.7(3) yes . .
S1 C1 C1 127.2(3) yes . 5_675
S1 C1 C3 110.8(2) yes . .
C1 C1 C3 122.0(3) yes 5_675 .
S1 C2 S2 121.73(19) yes . .
S1 C2 N1 111.4(3) yes . .
S2 C2 N1 126.9(3) yes . .
O1 C3 N1 125.3(3) yes . .
O1 C3 C1 124.8(3) yes . .
N1 C3 C1 109.9(3) yes . .
N1 C4 C5 111.3(3) yes . .
C4 C5 C6 111.9(4) yes . .
C5 C6 C7 109.7(5) yes . .
N1 C4 H4A 109.380 no . .
N1 C4 H4B 109.373 no . .
C5 C4 H4A 109.363 no . .
C5 C4 H4B 109.377 no . .
H4A C4 H4B 108.003 no . .
C4 C5 H5A 109.226 no . .
C4 C5 H5B 109.215 no . .
C6 C5 H5A 109.232 no . .
C6 C5 H5B 109.229 no . .
H5A C5 H5B 107.913 no . .
C5 C6 H6A 109.731 no . .
C5 C6 H6B 109.736 no . .
C7 C6 H6A 109.723 no . .
C7 C6 H6B 109.727 no . .
H6A C6 H6B 108.208 no . .
C6 C7 H7A 109.470 no . .
C6 C7 H7B 109.475 no . .
C6 C7 H7C 109.472 no . .
H7A C7 H7B 109.474 no . .
H7A C7 H7C 109.471 no . .
H7B C7 H7C 109.466 no . .

loop_
_geom_bond_atom_site_label_1
_geom_bond_atom_site_label_2
_geom_bond_distance
_geom_bond_publ_flag
_geom_bond_site_symmetry_2
S1 C1 1.734(3) yes .
S1 C2 1.747(4) yes .
S2 C2 1.630(4) yes .
O1 C3 1.210(4) yes .
N1 C2 1.371(4) yes .
N1 C3 1.385(4) yes .
N1 C4 1.464(5) yes .
C1 C1 1.342(4) yes 5_675
C1 C3 1.477(5) yes .
C4 C5 1.534(6) yes .
C5 C6 1.466(7) yes .
C6 C7 1.546(11) yes .
C4 H4A 0.970 no .
C4 H4B 0.970 no .
C5 H5A 0.970 no .
C5 H5B 0.970 no .
C6 H6A 0.970 no .
C6 H6B 0.970 no .
C7 H7A 0.960 no .
C7 H7B 0.960 no .
C7 H7C 0.960 no .

loop_
_geom_contact_atom_site_label_1
_geom_contact_atom_site_label_2
_geom_contact_distance
_geom_contact_publ_flag
_geom_contact_site_symmetry_2
S1 O1 2.872(3) no 5_675
S1 C3 3.176(4) no 5_675
S2 C4 3.169(4) no .
O1 C1 2.883(4) no 5_675
O1 C2 3.486(4) no .
O1 C4 2.826(5) no .
O1 C5 3.369(5) no .
C2 C5 3.416(6) no .
C3 C5 3.226(6) no .
S1 C1 3.588(3) no 7_655
S2 O1 3.550(3) no 1_556
O1 S2 3.550(3) no 1_554
O1 N1 2.932(4) no 3_564
O1 C2 3.207(4) no 3_564
O1 C3 3.313(4) no 3_564
O1 C4 3.180(4) no 3_564
N1 O1 2.932(4) no 3_565
C1 S1 3.588(3) no 7_645
C2 O1 3.207(4) no 3_565
C3 O1 3.313(4) no 3_565
C4 O1 3.180(4) no 3_565
S2 H4A 2.7432 no .
S2 H5A 3.5494 no .
O1 H4B 2.5819 no .
O1 H5B 2.8885 no .
N1 H5A 2.6762 no .
N1 H5B 2.6515 no .
C2 H4A 2.5884 no .
C2 H4B 3.1958 no .
C2 H5A 3.2615 no .
C3 H4A 3.2270 no .
C3 H4B 2.5815 no .
C3 H5A 3.5775 no .
C3 H5B 2.9757 no .
C4 H6A 2.6658 no .
C4 H6B 2.6769 no .
C5 H7A 2.6472 no .
C5 H7B 2.6611 no .
C5 H7C 3.2852 no .
C6 H4A 2.6922 no .
C6 H4B 2.6679 no .
C7 H5A 2.6211 no .
C7 H5B 2.6328 no .
H4A H5A 2.3612 no .
H4A H5B 2.8427 no .
H4A H6A 2.5084 no .
H4A H6B 2.9802 no .
H4B H5A 2.8429 no .
H4B H5B 2.3804 no .
H4B H6A 2.9260 no .
H4B H6B 2.4942 no .
H5A H6A 2.3163 no .
H5A H6B 2.7947 no .
H5A H7A 2.8921 no .
H5A H7B 2.4544 no .
H5A H7C 3.4982 no .
H5B H6A 2.7948 no .
H5B H6B 2.3078 no .
H5B H7A 2.4516 no .
H5B H7B 2.9304 no .
H5B H7C 3.5000 no .
H6A H7A 2.8488 no .
H6A H7B 2.3722 no .
H6A H7C 2.3760 no .
H6B H7A 2.3825 no .
H6B H7B 2.8487 no .
H6B H7C 2.3657 no .
S2 H4B 3.3044 no 3_565
S2 H5A 3.0919 no 3_575
S2 H5B 3.2506 no 1_556
S2 H5B 3.5650 no 3_575
O1 H4A 3.0935 no 3_564
O1 H4B 2.9448 no 3_564
C4 H4A 3.4197 no 3_564
C4 H4B 3.4092 no 3_565
C4 H6B 3.4572 no 3_565
C5 H4A 3.5364 no 3_564
C6 H4A 3.4952 no 3_564
C6 H7C 3.3282 no 4_575
C7 H6A 3.0913 no 4_574
H4A O1 3.0935 no 3_565
H4A C4 3.4197 no 3_565
H4A C5 3.5364 no 3_565
H4A C6 3.4952 no 3_565
H4A H4B 2.6192 no 3_565
H4A H5B 3.2336 no 3_565
H4A H6B 2.7055 no 3_565
H4B S2 3.3044 no 3_564
H4B O1 2.9448 no 3_565
H4B C4 3.4092 no 3_564
H4B H4A 2.6192 no 3_564
H4B H4B 3.5211 no 3_564
H4B H4B 3.5211 no 3_565
H4B H5B 3.1357 no 3_565
H4B H6B 3.4130 no 3_565
H5A S2 3.0919 no 3_574
H5A H7A 3.5422 no 3_575
H5B S2 3.2506 no 1_554
H5B S2 3.5650 no 3_574
H5B H4A 3.2336 no 3_564
H5B H4B 3.1357 no 3_564
H6A C7 3.0913 no 4_575
H6A H6B 2.9185 no 3_565
H6A H7A 3.0713 no 4_575
H6A H7B 3.5565 no 2_545
H6A H7B 3.2894 no 4_575
H6A H7C 2.4614 no 4_575
H6B C4 3.4572 no 3_564
H6B H4A 2.7055 no 3_564
H6B H4B 3.4130 no 3_564
H6B H6A 2.9185 no 3_564
H6B H7B 3.2220 no 2_545
H6B H7C 3.4190 no 2_545
H7A H5A 3.5422 no 3_574
H7A H6A 3.0713 no 4_574
H7A H7B 3.3717 no 3_574
H7A H7C 3.1484 no 4_574
H7B H6A 3.5565 no 2_555
H7B H6A 3.2894 no 4_574
H7B H6B 3.2220 no 2_555
H7B H7A 3.3717 no 3_575
H7B H7C 3.0373 no 2_555
H7B H7C 3.3740 no 4_575
H7C C6 3.3282 no 4_574
H7C H6A 2.4614 no 4_574
H7C H6B 3.4190 no 2_555
H7C H7A 3.1484 no 4_575
H7C H7B 3.0373 no 2_545
H7C H7B 3.3740 no 4_574
H7C H7C 3.5106 no 4_574
H7C H7C 3.5106 no 4_575

loop_
_geom_torsion_atom_site_label_1
_geom_torsion_atom_site_label_2
_geom_torsion_atom_site_label_3
_geom_torsion_atom_site_label_4
_geom_torsion
_geom_torsion_publ_flag
_geom_torsion_site_symmetry_1
_geom_torsion_site_symmetry_3
_geom_torsion_site_symmetry_4
C1 S1 C2 S2 179.6(2) no . . .
C1 S1 C2 N1 0.2(2) no . . .
C2 S1 C1 C1 178.8(3) no . . 5_675
C2 S1 C1 C3 -1.06(18) no . . .
C2 N1 C3 O1 177.5(3) no . . .
C2 N1 C3 C1 -1.6(4) no . . .
C3 N1 C2 S1 0.8(4) no . . .
C3 N1 C2 S2 -178.6(3) no . . .
C2 N1 C4 C5 100.1(4) no . . .
C4 N1 C2 S1 177.8(3) no . . .
C4 N1 C2 S2 -1.5(5) no . . .
C3 N1 C4 C5 -83.0(3) no . . .
C4 N1 C3 O1 0.3(5) no . . .
C4 N1 C3 C1 -178.7(3) no . . .
S1 C1 C1 S1 -180(2) no . 5_675 5_675
S1 C1 C1 C3 0.2(4) no . 5_675 5_675
S1 C1 C3 O1 -177.4(3) no . . .
S1 C1 C3 N1 1.7(3) no . . .
C1 C1 C3 O1 2.7(5) no 5_675 . .
C1 C1 C3 N1 -178.2(3) no 5_675 . .
C3 C1 C1 S1 -0.2(4) no . 5_675 5_675
C3 C1 C1 C3 180(3) no . 5_675 5_675
N1 C4 C5 C6 178.2(3) no . . .
C4 C5 C6 C7 179.2(3) no . . .
